data_4110048
loop_
_publ_author_name
'Kamil Dziubek'
'Marcin Podsiad\/lo'
'Andrzej Katrusiak'

_publ_contact_author_fax +48(61)8658008
_publ_contact_author_phone +48(61)8291443
_publ_section_title
;
 Nearly Isostructural Polymorphs of Ethynylbenzene: Resolution of
 \\tbCH...\p(arene) and Cooperative \\tbCH...\p(C\\tbC) Interactions by
 Pressure Freezing
;
_journal_name_full 'Journal of the American Chemical Society'
_journal_page_first 12620
_journal_page_last 12621
_journal_paper_doi 10.1021/ja074885r
_journal_volume 129
_journal_year 2007
_chemical_formula_moiety 'C8 H6'
_chemical_formula_sum 'C8 H6'
_chemical_formula_weight 102.13
_chemical_melting_point 228
_chemical_name_common 'phenylacetylene, polymorph alpha at 100K'
_chemical_name_systematic
; 
Ethynylbenzene, polymorph alpha at 100K
;
_space_group_IT_number 2
_symmetry_cell_setting triclinic
_symmetry_space_group_name_Hall '-P 1'
_symmetry_space_group_name_H-M 'P -1'
_atom_sites_solution_hydrogens geom
_atom_sites_solution_primary direct
_atom_sites_solution_secondary difmap
_audit_creation_method SHELXL-97
_cell_angle_alpha 77.59(3)
_cell_angle_beta 81.62(3)
_cell_angle_gamma 80.75(3)
_cell_formula_units_Z 5
_cell_length_a 5.7585(12)
_cell_length_b 9.1743(18)
_cell_length_c 15.417(3)
_cell_measurement_reflns_used 1142
_cell_measurement_temperature 100(2)
_cell_measurement_theta_max 29.38
_cell_measurement_theta_min 2.43
_cell_volume 779.9(3)
_computing_cell_refinement 'CrysAlis (Oxford Diffraction, 2004)'
_computing_data_collection 'CrysAlis (Oxford Diffraction, 2004)'
_computing_data_reduction 'CrysAlis (Oxford Diffraction, 2004)'
_computing_molecular_graphics 'XP (Siemens, 1990)'
_computing_publication_material 'SHELXL-97 (Sheldrick, 1997)'
_computing_structure_refinement 'SHELXL-97 (Sheldrick, 1997)'
_computing_structure_solution 'SHELXS-97 (Sheldrick, 1990)'
_diffrn_ambient_temperature 295(2)
_diffrn_measured_fraction_theta_full 0.710
_diffrn_measured_fraction_theta_max 0.710
_diffrn_measurement_device_type 'Kuma KM-4-CCD'
_diffrn_measurement_method \w
_diffrn_radiation_monochromator graphite
_diffrn_radiation_source 'fine-focus sealed tube'
_diffrn_radiation_type MoK\a
_diffrn_radiation_wavelength 0.71073
_diffrn_reflns_av_R_equivalents 0.1049
_diffrn_reflns_av_sigmaI/netI 0.2175
_diffrn_reflns_limit_h_max 7
_diffrn_reflns_limit_h_min -4
_diffrn_reflns_limit_k_max 12
_diffrn_reflns_limit_k_min -12
_diffrn_reflns_limit_l_max 20
_diffrn_reflns_limit_l_min -20
_diffrn_reflns_number 8569
_diffrn_reflns_theta_full 29.38
_diffrn_reflns_theta_max 29.38
_diffrn_reflns_theta_min 2.43
_exptl_absorpt_coefficient_mu 0.061
_exptl_absorpt_correction_type none
_exptl_crystal_colour colourless
_exptl_crystal_density_diffrn 1.087
_exptl_crystal_description cylinder
_exptl_crystal_F_000 270
_exptl_crystal_size_max 0.10
_exptl_crystal_size_mid 0.10
_exptl_crystal_size_min 0.10
_refine_diff_density_max 0.502
_refine_diff_density_min -0.291
_refine_diff_density_rms 0.094
_refine_ls_extinction_coef 0.032(17)
_refine_ls_extinction_expression Fc^*^=kFc[1+0.001xFc^2^\l^3^/sin(2\q)]^-1/4^
_refine_ls_extinction_method SHELXL
_refine_ls_goodness_of_fit_ref 1.084
_refine_ls_hydrogen_treatment mixed
_refine_ls_matrix_type full
_refine_ls_number_parameters 106
_refine_ls_number_reflns 3047
_refine_ls_number_restraints 0
_refine_ls_restrained_S_all 1.084
_refine_ls_R_factor_all 0.2622
_refine_ls_R_factor_gt 0.1087
_refine_ls_shift/su_max 0.000
_refine_ls_shift/su_mean 0.000
_refine_ls_structure_factor_coef Fsqd
_refine_ls_weighting_details 'calc w=1/[\s^2^(Fo^2^)+(0.1532P)^2^+0.0000P] where P=(Fo^2^+2Fc^2^)/3'
_refine_ls_weighting_scheme calc
_refine_ls_wR_factor_gt 0.3042
_refine_ls_wR_factor_ref 0.3882
_reflns_number_gt 996
_reflns_number_total 3047
_reflns_threshold_expression >4sigma(I)
_cod_data_source_file ja074885rsi20070703_084857.cif
_cod_data_source_block 2pha_nis
_cod_database_code 4110048

loop_
_symmetry_equiv_pos_as_xyz
'x, y, z'
'-x, -y, -z'

loop_
_atom_site_label
_atom_site_type_symbol
_atom_site_fract_x
_atom_site_fract_y
_atom_site_fract_z
_atom_site_U_iso_or_equiv
_atom_site_adp_type
_atom_site_occupancy
_atom_site_symmetry_multiplicity
_atom_site_calc_flag
_atom_site_refinement_flags
C1 C 0.9612(12) 0.6555(7) 0.0986(4) 0.0308(16) Uiso 1 1 d .
C2 C 0.7807(11) 0.5961(6) 0.0715(4) 0.0296(16) Uiso 1 1 d .
H2 H 0.7661 0.6099 0.0109 0.036 Uiso 1 1 calc R
C3 C 0.6214(12) 0.5162(7) 0.1341(5) 0.0389(18) Uiso 1 1 d .
H3 H 0.5016 0.4776 0.1154 0.047 Uiso 1 1 calc R
C4 C 0.6453(12) 0.4953(7) 0.2251(4) 0.0348(17) Uiso 1 1 d .
H4 H 0.5422 0.4404 0.2668 0.042 Uiso 1 1 calc R
C5 C 0.8179(11) 0.5542(7) 0.2542(5) 0.0355(17) Uiso 1 1 d .
H5 H 0.8281 0.5424 0.3150 0.043 Uiso 1 1 calc R
C6 C 0.9777(12) 0.6320(7) 0.1915(4) 0.0332(17) Uiso 1 1 d .
H6 H 1.0976 0.6691 0.2111 0.040 Uiso 1 1 calc R
C7 C 1.1245(12) 0.7383(7) 0.0328(4) 0.0328(16) Uiso 1 1 d .
C8 C 1.2621(13) 0.8048(8) -0.0205(5) 0.0428(19) Uiso 1 1 d .
H8 H 1.3692 0.8567 -0.0619 0.05(2) Uiso 1 1 calc R
C11 C 1.5404(11) 0.9086(6) -0.2910(4) 0.0282(15) Uiso 1 1 d .
C12 C 1.4577(12) 1.0348(7) -0.2505(4) 0.0305(16) Uiso 1 1 d .
H12 H 1.3202 1.0968 -0.2667 0.037 Uiso 1 1 calc R
C13 C 1.5787(11) 1.0673(7) -0.1870(4) 0.0315(16) Uiso 1 1 d .
H13 H 1.5249 1.1522 -0.1622 0.038 Uiso 1 1 calc R
C14 C 1.7790(11) 0.9735(7) -0.1606(4) 0.0327(17) Uiso 1 1 d .
H14 H 1.8579 0.9939 -0.1169 0.039 Uiso 1 1 calc R
C15 C 1.8641(13) 0.8469(7) -0.1995(5) 0.0389(18) Uiso 1 1 d .
H15 H 2.0006 0.7846 -0.1824 0.047 Uiso 1 1 calc R
C16 C 1.7423(11) 0.8149(7) -0.2644(4) 0.0331(17) Uiso 1 1 d .
H16 H 1.7973 0.7305 -0.2896 0.040 Uiso 1 1 calc R
C17 C 1.4186(12) 0.8754(7) -0.3580(4) 0.0334(16) Uiso 1 1 d .
C18 C 1.3128(13) 0.8501(8) -0.4123(5) 0.050(2) Uiso 1 1 d .
H18 H 1.2298 0.8303 -0.4549 0.07(2) Uiso 1 1 calc R
C21 C 1.0000 1.5000 -0.5000 0.047(3) Uiso 1 2 d S
C22 C 0.793(2) 1.4985(14) -0.4552(8) 0.026(3) Uiso 0.50 1 d P
C23 C 0.769(3) 1.3582(15) -0.4052(9) 0.033(4) Uiso 0.50 1 d P
H23 H 0.66(2) 1.344(14) -0.386(9) 0.039 Uiso 0.50 1 d P
C24 C 0.945(2) 1.2064(14) -0.3931(8) 0.004(2) Uiso 0.50 1 d P
H24 H 0.935(16) 1.128(12) -0.376(6) 0.005 Uiso 0.50 1 d P
C25 C 1.167(3) 1.2602(14) -0.4614(9) 0.037(3) Uiso 0.50 1 d P
C26 C 1.194(3) 1.4046(14) -0.5113(9) 0.031(3) Uiso 0.50 1 d P
H26 H 1.36(2) 1.396(13) -0.553(8) 0.037 Uiso 0.50 1 d P
C27 C 1.033(3) 1.6649(18) -0.5594(11) 0.044(4) Uiso 0.50 1 d P
C28 C 1.057(4) 1.743(3) -0.5871(14) 0.051(6) Uiso 0.50 1 d P

loop_
_atom_type_symbol
_atom_type_description
_atom_type_scat_dispersion_real
_atom_type_scat_dispersion_imag
_atom_type_scat_source
C C 0.0033 0.0016 'International Tables Vol C Tables 4.2.6.8 and 6.1.1.4'
H H 0.0000 0.0000 'International Tables Vol C Tables 4.2.6.8 and 6.1.1.4'

loop_
_geom_angle_atom_site_label_1
_geom_angle_atom_site_label_2
_geom_angle_atom_site_label_3
_geom_angle
_geom_angle_site_symmetry_1
_geom_angle_site_symmetry_3
C2 C1 C6 117.7(6) . .
C2 C1 C7 120.4(6) . .
C6 C1 C7 121.9(6) . .
C1 C2 C3 121.2(6) . .
C4 C3 C2 119.0(7) . .
C5 C4 C3 121.3(7) . .
C4 C5 C6 119.3(7) . .
C5 C6 C1 121.4(6) . .
C8 C7 C1 178.8(8) . .
C16 C11 C12 118.8(6) . .
C16 C11 C17 119.7(6) . .
C12 C11 C17 121.4(6) . .
C13 C12 C11 121.0(6) . .
C14 C13 C12 120.0(6) . .
C13 C14 C15 120.1(6) . .
C16 C15 C14 119.8(7) . .
C11 C16 C15 120.3(6) . .
C18 C17 C11 178.2(8) . .
C22 C21 C22 180.0(10) . 2_784
C22 C21 C26 42.0(7) . 2_784
C22 C21 C26 138.0(7) 2_784 2_784
C22 C21 C26 138.0(7) . .
C22 C21 C26 42.0(7) 2_784 .
C26 C21 C26 180.0(9) 2_784 .
C22 C21 C27 68.4(8) . 2_784
C22 C21 C27 111.6(8) 2_784 2_784
C26 C21 C27 110.5(8) 2_784 2_784
C26 C21 C27 69.5(8) . 2_784
C22 C21 C27 111.6(8) . .
C22 C21 C27 68.4(8) 2_784 .
C26 C21 C27 69.5(8) 2_784 .
C26 C21 C27 110.5(8) . .
C27 C21 C27 180.0(14) 2_784 .
C26 C22 C21 70.9(13) 2_784 .
C26 C22 C23 178.4(19) 2_784 .
C21 C22 C23 110.7(11) . .
C26 C22 C27 136.1(17) 2_784 2_784
C21 C22 C27 65.2(8) . 2_784
C23 C22 C27 45.5(9) . 2_784
C27 C23 C28 36.4(11) 2_784 2_784
C27 C23 C22 80.0(12) 2_784 .
C28 C23 C22 116.4(16) 2_784 .
C27 C23 C24 51.9(11) 2_784 .
C28 C23 C24 15.7(11) 2_784 .
C22 C23 C24 131.9(13) . .
C28 C24 C27 8(3) 2_784 2_784
C28 C24 C23 43(3) 2_784 .
C27 C24 C23 48.3(9) 2_784 .
C28 C24 C25 57(3) 2_784 .
C27 C24 C25 51.4(9) 2_784 .
C23 C24 C25 99.6(10) . .
C27 C25 C28 33.2(10) 2_784 2_784
C27 C25 C26 78.1(12) 2_784 .
C28 C25 C26 111.2(15) 2_784 .
C27 C25 C24 50.5(10) 2_784 .
C28 C25 C24 17.5(10) 2_784 .
C26 C25 C24 128.5(13) . .
C22 C26 C21 67.1(12) 2_784 .
C22 C26 C25 177.9(19) 2_784 .
C21 C26 C25 111.2(12) . .
C22 C26 C27 130.5(16) 2_784 2_784
C21 C26 C27 63.5(8) . 2_784
C25 C26 C27 47.7(9) . 2_784
C28 C27 C23 76(2) . 2_784
C28 C27 C24 5(2) . 2_784
C23 C27 C24 79.8(13) 2_784 2_784
C28 C27 C25 82(2) . 2_784
C23 C27 C25 158.0(18) 2_784 2_784
C24 C27 C25 78.2(12) 2_784 2_784
C28 C27 C21 176(3) . .
C23 C27 C21 100.8(13) 2_784 .
C24 C27 C21 178.5(14) 2_784 .
C25 C27 C21 101.2(12) 2_784 .
C28 C27 C22 131(3) . 2_784
C23 C27 C22 54.5(10) 2_784 2_784
C24 C27 C22 134.3(14) 2_784 2_784
C25 C27 C22 147.5(15) 2_784 2_784
C21 C27 C22 46.3(6) . 2_784
C28 C27 C26 136(3) . 2_784
C23 C27 C26 147.8(15) 2_784 2_784
C24 C27 C26 132.3(13) 2_784 2_784
C25 C27 C26 54.2(10) 2_784 2_784
C21 C27 C26 47.0(7) . 2_784
C22 C27 C26 93.4(10) 2_784 2_784
C24 C28 C27 167(5) 2_784 .
C24 C28 C23 121(4) 2_784 2_784
C27 C28 C23 67(2) . 2_784
C24 C28 C25 106(4) 2_784 2_784
C27 C28 C25 65(2) . 2_784
C23 C28 C25 132(2) 2_784 2_784

loop_
_geom_bond_atom_site_label_1
_geom_bond_atom_site_label_2
_geom_bond_distance
_geom_bond_site_symmetry_2
C1 C2 1.400(8) .
C1 C6 1.416(9) .
C1 C7 1.453(9) .
C2 C3 1.401(9) .
C3 C4 1.399(9) .
C4 C5 1.374(8) .
C5 C6 1.394(9) .
C7 C8 1.194(9) .
C11 C16 1.387(9) .
C11 C12 1.416(8) .
C11 C17 1.438(9) .
C12 C13 1.387(8) .
C13 C14 1.379(9) .
C14 C15 1.408(9) .
C15 C16 1.406(9) .
C17 C18 1.185(9) .
C21 C22 1.287(13) .
C21 C22 1.287(13) 2_784
C21 C26 1.320(14) 2_784
C21 C26 1.320(14) .
C21 C27 1.615(16) 2_784
C21 C27 1.615(16) .
C22 C26 0.935(15) 2_784
C22 C23 1.367(17) .
C22 C27 1.65(2) 2_784
C23 C27 1.198(19) 2_784
C23 C28 1.26(2) 2_784
C23 C24 1.580(18) .
C24 C28 0.50(2) 2_784
C24 C27 1.26(2) 2_784
C24 C25 1.603(19) .
C25 C27 1.279(19) 2_784
C25 C28 1.40(2) 2_784
C25 C26 1.402(17) .
C26 C22 0.935(15) 2_784
C26 C27 1.69(2) 2_784
C27 C28 0.77(2) .
C27 C23 1.198(18) 2_784
C27 C24 1.26(2) 2_784
C27 C25 1.279(19) 2_784
C27 C22 1.65(2) 2_784
C27 C26 1.69(2) 2_784
C28 C24 0.50(2) 2_784
C28 C23 1.26(2) 2_784
C28 C25 1.40(2) 2_784
